data_7039331
loop_
_publ_author_name
'McCarney, Eoin P.'
'Hawes, Chris S.'
'Blasco, Salvador'
'Gunnlaugsson, Thorfinnur'

_publ_section_title
;
 Synthesis and structural studies of 1,4-di(2-pyridyl)-1,2,3-triazole and
 its transition metal complexes; a versatile and subtly unsymmetric
 ligand.
;
_journal_issue 25
_journal_name_full 'Dalton transactions (Cambridge, England : 2003)'
_journal_page_first 10209
_journal_page_last 10221
_journal_paper_doi 10.1039/c6dt01416j
_journal_volume 45
_journal_year 2016
_chemical_formula_moiety 'C24 H18 Co N12 O6'
_chemical_formula_sum 'C24 H18 Co N12 O6'
_chemical_formula_weight 629.43
_space_group_crystal_system monoclinic
_space_group_IT_number 14
_space_group_name_Hall '-P 2ybc'
_space_group_name_H-M_alt 'P 1 21/c 1'
_symmetry_space_group_name_Hall '-P 2ybc'
_symmetry_space_group_name_H-M 'P 1 21/c 1'
_atom_sites_solution_hydrogens geom
_audit_creation_date 2016-03-23
_audit_creation_method
;
Olex2 1.2
(compiled 2015.09.30 svn.r3233 for OlexSys, GUI svn.r5103)
;
_audit_update_record
;
2016-04-06 deposited with the CCDC.
2016-05-20 downloaded from the CCDC.
;
_cell_angle_alpha 90
_cell_angle_beta 95.314(6)
_cell_angle_gamma 90
_cell_formula_units_Z 2
_cell_length_a 7.454(2)
_cell_length_b 8.717(3)
_cell_length_c 19.132(5)
_cell_measurement_reflns_used 2406
_cell_measurement_temperature 100(2)
_cell_measurement_theta_max 26.93
_cell_measurement_theta_min 2.57
_cell_volume 1237.8(6)
_computing_cell_refinement 'SAINT v8.34A (Bruker, 2013)'
_computing_data_reduction 'SAINT v8.34A (Bruker, 2013)'
_computing_molecular_graphics 'Olex2 (Dolomanov et al., 2009)'
_computing_publication_material 'Olex2 (Dolomanov et al., 2009)'
_computing_structure_refinement 'XL (Sheldrick, 2008)'
_computing_structure_solution 'ShelXS (Sheldrick, 2008)'
_diffrn_ambient_temperature 100.01
_diffrn_measured_fraction_theta_full 0.991
_diffrn_measured_fraction_theta_max 0.975
_diffrn_measurement_device_type 'Bruker APEX-II CCD'
_diffrn_measurement_method '\f and \w scans'
_diffrn_radiation_type MoK\a
_diffrn_radiation_wavelength 0.71073
_diffrn_reflns_av_R_equivalents 0.1669
_diffrn_reflns_av_unetI/netI 0.1094
_diffrn_reflns_Laue_measured_fraction_full 0.991
_diffrn_reflns_Laue_measured_fraction_max 0.975
_diffrn_reflns_limit_h_max 9
_diffrn_reflns_limit_h_min -9
_diffrn_reflns_limit_k_max 11
_diffrn_reflns_limit_k_min -11
_diffrn_reflns_limit_l_max 24
_diffrn_reflns_limit_l_min -24
_diffrn_reflns_number 17941
_diffrn_reflns_point_group_measured_fraction_full 0.991
_diffrn_reflns_point_group_measured_fraction_max 0.975
_diffrn_reflns_theta_full 26.000
_diffrn_reflns_theta_max 27.123
_diffrn_reflns_theta_min 2.138
_diffrn_standards_number 0
_exptl_absorpt_coefficient_mu 0.764
_exptl_absorpt_correction_T_max 0.7454
_exptl_absorpt_correction_T_min 0.2925
_exptl_absorpt_correction_type multi-scan
_exptl_absorpt_process_details
;
SADABS-2014/5 (Bruker,2014/5) was used for absorption correction.
wR2(int) was 0.1687 before and 0.1075 after correction.
The Ratio of minimum to maximum transmission is 0.3924.
The \l/2 correction factor is 0.00150.
;
_exptl_crystal_colour yellow
_exptl_crystal_colour_primary yellow
_exptl_crystal_density_diffrn 1.689
_exptl_crystal_description Block
_exptl_crystal_F_000 642
_exptl_crystal_size_max 0.08
_exptl_crystal_size_mid 0.05
_exptl_crystal_size_min 0.02
_refine_diff_density_max 1.461
_refine_diff_density_min -0.855
_refine_diff_density_rms 0.125
_refine_ls_extinction_method none
_refine_ls_goodness_of_fit_ref 1.014
_refine_ls_hydrogen_treatment constr
_refine_ls_matrix_type full
_refine_ls_number_parameters 196
_refine_ls_number_reflns 2673
_refine_ls_number_restraints 0
_refine_ls_restrained_S_all 1.014
_refine_ls_R_factor_all 0.1214
_refine_ls_R_factor_gt 0.0695
_refine_ls_shift/su_max 0.000
_refine_ls_shift/su_mean 0.000
_refine_ls_structure_factor_coef Fsqd
_refine_ls_weighting_details 'w=1/[\s^2^(Fo^2^)+(0.1029P)^2^] where P=(Fo^2^+2Fc^2^)/3'
_refine_ls_weighting_scheme calc
_refine_ls_wR_factor_gt 0.1603
_refine_ls_wR_factor_ref 0.1866
_reflns_Friedel_coverage 0.000
_reflns_number_gt 1703
_reflns_number_total 2673
_reflns_threshold_expression 'I > 2\s(I)'
_cod_data_source_file c6dt01416j2.cif
_cod_data_source_block 4
_cod_depositor_comments 'Adding full bibliography for 7039327--7039332.cif.'
_cod_database_code 7039331
_shelx_space_group_comment
;
The symmetry employed for this shelxl refinement is uniquely defined
by the following loop, which should always be used as a source of
symmetry information in preference to the above space-group names.
They are only intended as comments.
;
_shelx_estimated_absorpt_t_max 0.985
_shelx_estimated_absorpt_t_min 0.941
_olex2_refinement_description
;
1. Fixed Uiso
 At 1.2 times of:
  All C(H) groups
2.a Aromatic/amide H refined with riding coordinates:
 C4(H4), C9(H9), C3(H3), C11(H11), C12(H12), C1(H1), C7(H7), C2(H2), C10(H10)
;
_shelx_shelxl_version_number 2014/7
_olex2_submission_special_instructions 'No special instructions were received'

loop_
_space_group_symop_operation_xyz
'x, y, z'
'-x, y+1/2, -z+1/2'
'-x, -y, -z'
'x, -y-1/2, z-1/2'

loop_
_atom_site_label
_atom_site_type_symbol
_atom_site_fract_x
_atom_site_fract_y
_atom_site_fract_z
_atom_site_U_iso_or_equiv
_atom_site_adp_type
_atom_site_occupancy
_atom_site_site_symmetry_order
_atom_site_calc_flag
_atom_site_refinement_flags_posn
_atom_site_refinement_flags_adp
_atom_site_refinement_flags_occupancy
Co1 Co 0.5000 0.0000 0.0000 0.0199(3) Uani 1 2 d S T P
O1 O 0.6245(4) 0.2017(4) 0.03817(17) 0.0270(8) Uani 1 1 d . . .
N2 N 0.6796(5) -0.1495(4) 0.0578(2) 0.0229(9) Uani 1 1 d . . .
N4 N 0.8706(5) -0.3048(4) 0.1059(2) 0.0235(9) Uani 1 1 d . . .
N3 N 0.8333(5) -0.2148(4) 0.0502(2) 0.0235(9) Uani 1 1 d . . .
N1 N 0.3642(5) -0.0392(4) 0.0912(2) 0.0215(9) Uani 1 1 d . . .
N5 N 1.0655(5) -0.4510(5) 0.1790(2) 0.0259(9) Uani 1 1 d . . .
C5 C 0.4448(6) -0.1374(5) 0.1383(2) 0.0205(10) Uani 1 1 d . . .
O2 O 0.6874(5) 0.1397(4) 0.14791(17) 0.0323(8) Uani 1 1 d . . .
C8 C 1.0336(6) -0.3928(5) 0.1155(2) 0.0223(10) Uani 1 1 d . . .
C6 C 0.6155(6) -0.2001(5) 0.1190(2) 0.0233(10) Uani 1 1 d . . .
C4 C 0.3745(6) -0.1731(5) 0.2008(2) 0.0232(10) Uani 1 1 d . . .
H4 H 0.4339 -0.2440 0.2328 0.028 Uiso 1 1 calc R . .
N6 N 0.7034(6) 0.2265(5) 0.0979(2) 0.0289(10) Uani 1 1 d . . .
C9 C 1.1423(6) -0.4104(6) 0.0610(3) 0.0272(11) Uani 1 1 d . . .
H9 H 1.1140 -0.3631 0.0167 0.033 Uiso 1 1 calc R . .
C3 C 0.2155(6) -0.1033(5) 0.2156(2) 0.0256(11) Uani 1 1 d . . .
H3 H 0.1650 -0.1246 0.2584 0.031 Uiso 1 1 calc R . .
C11 C 1.3300(7) -0.5640(6) 0.1397(3) 0.0321(12) Uani 1 1 d . . .
H11 H 1.4334 -0.6268 0.1497 0.039 Uiso 1 1 calc R . .
C12 C 1.2144(6) -0.5363(6) 0.1908(3) 0.0298(12) Uani 1 1 d . . .
H12 H 1.2419 -0.5796 0.2361 0.036 Uiso 1 1 calc R . .
C1 C 0.2101(6) 0.0277(5) 0.1061(2) 0.0238(10) Uani 1 1 d . . .
H1 H 0.1526 0.0983 0.0735 0.029 Uiso 1 1 calc R . .
C7 C 0.7388(6) -0.2988(5) 0.1504(2) 0.0244(10) Uani 1 1 d . . .
H7 H 0.7340 -0.3516 0.1936 0.029 Uiso 1 1 calc R . .
O3 O 0.7883(8) 0.3471(6) 0.1067(2) 0.088(2) Uani 1 1 d . . .
C2 C 0.1317(6) -0.0030(5) 0.1680(2) 0.0249(10) Uani 1 1 d . . .
H2 H 0.0218 0.0449 0.1771 0.030 Uiso 1 1 calc R . .
C10 C 1.2938(6) -0.5002(6) 0.0747(3) 0.0305(11) Uani 1 1 d . . .
H10 H 1.3724 -0.5176 0.0392 0.037 Uiso 1 1 calc R . .

loop_
_atom_site_aniso_label
_atom_site_aniso_U_11
_atom_site_aniso_U_22
_atom_site_aniso_U_33
_atom_site_aniso_U_23
_atom_site_aniso_U_13
_atom_site_aniso_U_12
Co1 0.0301(5) 0.0121(4) 0.0197(5) 0.0010(4) 0.0141(3) 0.0003(4)
O1 0.0423(19) 0.0162(17) 0.0239(18) 0.0002(14) 0.0102(14) -0.0035(14)
N2 0.030(2) 0.016(2) 0.024(2) -0.0005(16) 0.0119(16) 0.0018(16)
N4 0.0280(19) 0.017(2) 0.028(2) -0.0016(17) 0.0145(16) -0.0017(16)
N3 0.033(2) 0.017(2) 0.022(2) 0.0015(17) 0.0116(16) 0.0001(16)
N1 0.0278(19) 0.014(2) 0.024(2) -0.0013(16) 0.0114(15) -0.0013(15)
N5 0.032(2) 0.017(2) 0.030(2) 0.0003(17) 0.0119(17) -0.0016(16)
C5 0.028(2) 0.014(2) 0.021(2) -0.0010(19) 0.0124(18) -0.0010(18)
O2 0.049(2) 0.0216(19) 0.0281(19) 0.0006(15) 0.0134(15) -0.0035(15)
C8 0.028(2) 0.013(2) 0.028(3) 0.0001(19) 0.0117(19) -0.0028(18)
C6 0.041(3) 0.010(2) 0.021(2) 0.0007(19) 0.0109(19) -0.0035(19)
C4 0.033(2) 0.014(2) 0.024(2) 0.0011(19) 0.0099(19) -0.0007(19)
N6 0.042(2) 0.020(2) 0.027(2) -0.0059(18) 0.0189(18) -0.0088(18)
C9 0.034(2) 0.022(3) 0.028(3) 0.003(2) 0.014(2) -0.005(2)
C3 0.034(2) 0.018(2) 0.027(3) -0.003(2) 0.014(2) -0.002(2)
C11 0.032(3) 0.023(3) 0.043(3) 0.000(2) 0.012(2) 0.008(2)
C12 0.035(3) 0.024(3) 0.032(3) 0.003(2) 0.012(2) 0.001(2)
C1 0.033(2) 0.013(3) 0.026(2) 0.0007(18) 0.0078(19) 0.0013(18)
C7 0.035(2) 0.014(2) 0.027(3) 0.003(2) 0.015(2) 0.0008(19)
O3 0.148(5) 0.079(4) 0.037(3) -0.007(3) 0.013(3) -0.090(4)
C2 0.033(2) 0.015(2) 0.028(2) -0.001(2) 0.0143(18) 0.002(2)
C10 0.036(2) 0.028(3) 0.030(3) -0.003(2) 0.018(2) 0.003(2)

loop_
_atom_type_symbol
_atom_type_description
_atom_type_scat_dispersion_real
_atom_type_scat_dispersion_imag
_atom_type_scat_source
C C 0.0033 0.0016 'International Tables Vol C Tables 4.2.6.8 and 6.1.1.4'
H H 0.0000 0.0000 'International Tables Vol C Tables 4.2.6.8 and 6.1.1.4'
Co Co 0.3494 0.9721 'International Tables Vol C Tables 4.2.6.8 and 6.1.1.4'
N N 0.0061 0.0033 'International Tables Vol C Tables 4.2.6.8 and 6.1.1.4'
O O 0.0106 0.0060 'International Tables Vol C Tables 4.2.6.8 and 6.1.1.4'

loop_
_geom_angle_atom_site_label_1
_geom_angle_atom_site_label_2
_geom_angle_atom_site_label_3
_geom_angle
_geom_angle_site_symmetry_1
_geom_angle_site_symmetry_3
O1 Co1 O1 180.00(17) . 3_655
O1 Co1 N2 84.44(14) 3_655 .
O1 Co1 N2 95.56(14) . .
O1 Co1 N2 95.56(14) 3_655 3_655
O1 Co1 N2 84.44(14) . 3_655
O1 Co1 N1 85.50(13) . 3_655
O1 Co1 N1 94.50(13) 3_655 3_655
O1 Co1 N1 85.50(13) 3_655 .
O1 Co1 N1 94.50(13) . .
N2 Co1 N2 180.0 3_655 .
N2 Co1 N1 78.31(14) . .
N2 Co1 N1 78.31(14) 3_655 3_655
N2 Co1 N1 101.69(14) 3_655 .
N2 Co1 N1 101.68(14) . 3_655
N1 Co1 N1 180.0 3_655 .
N6 O1 Co1 128.3(3) . .
N3 N2 Co1 137.4(3) . .
N3 N2 C6 109.5(4) . .
C6 N2 Co1 113.0(3) . .
N3 N4 C8 122.0(4) . .
N3 N4 C7 111.7(4) . .
C7 N4 C8 126.4(4) . .
N2 N3 N4 106.9(3) . .
C5 N1 Co1 115.9(3) . .
C1 N1 Co1 126.0(3) . .
C1 N1 C5 118.1(4) . .
C8 N5 C12 116.4(4) . .
N1 C5 C6 114.4(4) . .
N1 C5 C4 122.8(4) . .
C4 C5 C6 122.8(4) . .
N5 C8 N4 113.7(4) . .
N5 C8 C9 125.6(4) . .
C9 C8 N4 120.7(4) . .
N2 C6 C5 118.3(4) . .
C7 C6 N2 107.7(4) . .
C7 C6 C5 133.9(4) . .
C5 C4 H4 120.7 . .
C3 C4 C5 118.5(4) . .
C3 C4 H4 120.7 . .
O2 N6 O1 122.0(4) . .
O3 N6 O1 117.7(4) . .
O3 N6 O2 120.1(4) . .
C8 C9 H9 121.8 . .
C10 C9 C8 116.5(4) . .
C10 C9 H9 121.8 . .
C4 C3 H3 120.3 . .
C2 C3 C4 119.4(4) . .
C2 C3 H3 120.3 . .
C12 C11 H11 120.4 . .
C10 C11 H11 120.4 . .
C10 C11 C12 119.3(5) . .
N5 C12 C11 122.7(5) . .
N5 C12 H12 118.7 . .
C11 C12 H12 118.7 . .
N1 C1 H1 118.9 . .
N1 C1 C2 122.1(4) . .
C2 C1 H1 118.9 . .
N4 C7 H7 127.9 . .
C6 C7 N4 104.2(4) . .
C6 C7 H7 127.9 . .
C3 C2 C1 119.1(4) . .
C3 C2 H2 120.5 . .
C1 C2 H2 120.5 . .
C9 C10 H10 120.2 . .
C11 C10 C9 119.5(4) . .
C11 C10 H10 120.2 . .

loop_
_geom_bond_atom_site_label_1
_geom_bond_atom_site_label_2
_geom_bond_distance
_geom_bond_site_symmetry_2
Co1 O1 2.088(3) .
Co1 O1 2.088(3) 3_655
Co1 N2 2.107(4) 3_655
Co1 N2 2.107(4) .
Co1 N1 2.124(4) 3_655
Co1 N1 2.124(4) .
O1 N6 1.254(5) .
N2 N3 1.299(5) .
N2 C6 1.378(6) .
N4 N3 1.331(5) .
N4 C8 1.434(6) .
N4 C7 1.360(6) .
N1 C5 1.344(6) .
N1 C1 1.343(6) .
N5 C8 1.318(6) .
N5 C12 1.338(6) .
C5 C6 1.463(6) .
C5 C4 1.385(6) .
O2 N6 1.235(5) .
C8 C9 1.386(6) .
C6 C7 1.358(6) .
C4 H4 0.9500 .
C4 C3 1.385(7) .
N6 O3 1.231(6) .
C9 H9 0.9500 .
C9 C10 1.379(7) .
C3 H3 0.9500 .
C3 C2 1.370(6) .
C11 H11 0.9500 .
C11 C12 1.382(7) .
C11 C10 1.366(7) .
C12 H12 0.9500 .
C1 H1 0.9500 .
C1 C2 1.394(7) .
C7 H7 0.9500 .
C2 H2 0.9500 .
C10 H10 0.9500 .

loop_
_geom_torsion_atom_site_label_1
_geom_torsion_atom_site_label_2
_geom_torsion_atom_site_label_3
_geom_torsion_atom_site_label_4
_geom_torsion
Co1 O1 N6 O2 -14.5(6)
Co1 O1 N6 O3 170.6(4)
Co1 N2 N3 N4 -176.6(3)
Co1 N2 C6 C5 -4.5(5)
Co1 N2 C6 C7 178.0(3)
Co1 N1 C5 C6 0.7(5)
Co1 N1 C5 C4 179.1(3)
Co1 N1 C1 C2 -178.9(3)
N2 C6 C7 N4 -0.9(5)
N4 C8 C9 C10 -178.4(4)
N3 N2 C6 C5 178.6(4)
N3 N2 C6 C7 1.1(5)
N3 N4 C8 N5 167.4(4)
N3 N4 C8 C9 -12.3(6)
N3 N4 C7 C6 0.4(5)
N1 C5 C6 N2 2.6(6)
N1 C5 C6 C7 179.3(5)
N1 C5 C4 C3 -0.8(7)
N1 C1 C2 C3 0.8(7)
N5 C8 C9 C10 1.9(7)
C5 N1 C1 C2 -0.7(6)
C5 C6 C7 N4 -177.8(5)
C5 C4 C3 C2 0.8(7)
C8 N4 N3 N2 -178.8(4)
C8 N4 C7 C6 179.4(4)
C8 N5 C12 C11 -0.3(7)
C8 C9 C10 C11 -0.9(7)
C6 N2 N3 N4 -0.8(5)
C6 C5 C4 C3 177.5(4)
C4 C5 C6 N2 -175.8(4)
C4 C5 C6 C7 0.9(8)
C4 C3 C2 C1 -0.8(7)
C12 N5 C8 N4 179.0(4)
C12 N5 C8 C9 -1.3(7)
C12 C11 C10 C9 -0.5(8)
C1 N1 C5 C6 -177.7(4)
C1 N1 C5 C4 0.7(6)
C7 N4 N3 N2 0.3(5)
C7 N4 C8 N5 -11.6(6)
C7 N4 C8 C9 168.7(4)
C10 C11 C12 N5 1.2(8)
